data_7134312
loop_
_publ_author_name
'Jiang, Zhongyao'
'Liu, Chenglin'
'Wu, Mingxia'
'Xu, Erhao'
'Wu, Xin-Xing'

_publ_section_title
;
 Palladium-catalyzed intermolecular formal [3+2] cyclization/C-H
 alkylation of polyfluoroarenes.
;
_journal_issue 28
_journal_name_full 'Chemical communications (Cambridge, England)'
_journal_page_first 5365
_journal_page_last 5368
_journal_paper_doi 10.1039/d5cc00444f
_journal_volume 61
_journal_year 2025
_chemical_formula_sum 'C62 H42 Cl2 F10'
_chemical_formula_weight 1047.85
_space_group_crystal_system triclinic
_space_group_IT_number 2
_space_group_name_Hall '-P 1'
_space_group_name_H-M_alt 'P -1'
_atom_sites_solution_hydrogens geom
_audit_creation_method SHELXL-2018/3
_audit_update_record
;
2024-12-27 deposited with the CCDC.	2025-03-10 downloaded from the CCDC.
;
_cell_angle_alpha 76.198(4)
_cell_angle_beta 85.461(4)
_cell_angle_gamma 77.856(4)
_cell_formula_units_Z 2
_cell_length_a 10.584(2)
_cell_length_b 13.468(3)
_cell_length_c 19.022(4)
_cell_measurement_reflns_used 5206
_cell_measurement_temperature 296(2)
_cell_measurement_theta_max 26.8625
_cell_measurement_theta_min 2.2725
_cell_volume 2573.1(9)
_computing_structure_refinement 'SHELXL-2018/3 (Sheldrick, 2018)'
_computing_structure_solution 'SHELXT 2014/4 (Sheldrick, 2014)'
_diffrn_ambient_temperature 296(2)
_diffrn_measured_fraction_theta_full 0.994
_diffrn_measured_fraction_theta_max 0.994
_diffrn_measurement_device_type Bruker
_diffrn_radiation_type MoK\a
_diffrn_radiation_wavelength 0.71073
_diffrn_reflns_av_R_equivalents 0.1006
_diffrn_reflns_av_unetI/netI 0.0823
_diffrn_reflns_Laue_measured_fraction_full 0.994
_diffrn_reflns_Laue_measured_fraction_max 0.994
_diffrn_reflns_limit_h_max 12
_diffrn_reflns_limit_h_min -12
_diffrn_reflns_limit_k_max 14
_diffrn_reflns_limit_k_min -16
_diffrn_reflns_limit_l_max 22
_diffrn_reflns_limit_l_min -18
_diffrn_reflns_number 13354
_diffrn_reflns_point_group_measured_fraction_full 0.994
_diffrn_reflns_point_group_measured_fraction_max 0.994
_diffrn_reflns_theta_full 24.998
_diffrn_reflns_theta_max 24.998
_diffrn_reflns_theta_min 1.715
_exptl_absorpt_coefficient_mu 0.203
_exptl_crystal_colour colorless
_exptl_crystal_density_diffrn 1.353
_exptl_crystal_description block
_exptl_crystal_F_000 1076
_refine_diff_density_max 0.615
_refine_diff_density_min -0.987
_refine_diff_density_rms 0.083
_refine_ls_extinction_method none
_refine_ls_goodness_of_fit_ref 1.423
_refine_ls_hydrogen_treatment constr
_refine_ls_matrix_type full
_refine_ls_number_parameters 671
_refine_ls_number_reflns 9013
_refine_ls_number_restraints 8
_refine_ls_restrained_S_all 1.434
_refine_ls_R_factor_all 0.1137
_refine_ls_R_factor_gt 0.0863
_refine_ls_shift/su_max 0.000
_refine_ls_shift/su_mean 0.000
_refine_ls_structure_factor_coef Fsqd
_refine_ls_weighting_details 'w=1/[\s^2^(Fo^2^)+(0.1000P)^2^+0.2644P] where P=(Fo^2^+2Fc^2^)/3'
_refine_ls_weighting_scheme calc
_refine_ls_wR_factor_gt 0.2317
_refine_ls_wR_factor_ref 0.2554
_reflns_Friedel_coverage 0.000
_reflns_number_gt 6052
_reflns_number_total 9013
_reflns_threshold_expression 'I > 2\s(I)'
_cod_data_source_file d5cc00444f2.cif
_cod_data_source_block 20241105A_0m_a
_cod_depositor_comments 'Adding full bibliography for 7134312.cif.'
_cod_original_cell_volume 2572.9(9)
_cod_database_code 7134312
_shelx_shelxl_version_number 2018/3
_shelx_space_group_comment
;
The symmetry employed for this shelxl refinement is uniquely defined
by the following loop, which should always be used as a source of
symmetry information in preference to the above space-group names.
They are only intended as comments.
;

loop_
_space_group_symop_operation_xyz
'x, y, z'
'-x, -y, -z'

loop_
_atom_site_label
_atom_site_type_symbol
_atom_site_fract_x
_atom_site_fract_y
_atom_site_fract_z
_atom_site_U_iso_or_equiv
_atom_site_adp_type
_atom_site_occupancy
_atom_site_site_symmetry_order
_atom_site_calc_flag
_atom_site_refinement_flags_posn
_atom_site_refinement_flags_adp
_atom_site_refinement_flags_occupancy
_atom_site_disorder_assembly
_atom_site_disorder_group
F001 F 0.2614(2) 0.78392(19) 0.13942(13) 0.0822(7) Uani 1 1 d . . . . .
F002 F 0.0578(3) 0.7860(2) 0.36865(12) 0.0875(7) Uani 1 1 d . . . . .
F003 F 0.7588(3) 0.2335(2) 0.09257(13) 0.0878(7) Uani 1 1 d . . . . .
F004 F 0.0486(3) 1.09903(17) 0.1954(2) 0.1137(11) Uani 1 1 d . . . . .
F005 F 0.6070(3) 0.1494(2) 0.33478(14) 0.1025(9) Uani 1 1 d . . . . .
F006 F -0.0101(3) 0.9944(2) 0.33115(18) 0.1105(10) Uani 1 1 d . . . . .
F007 F 0.1873(3) 0.9912(2) 0.10067(17) 0.1147(10) Uani 1 1 d . . . . .
C102 C 0.1243(3) 0.5139(2) 0.16126(15) 0.0397(7) Uani 1 1 d . . . . .
C00A C 0.6039(3) 0.5490(2) 0.15389(16) 0.0445(7) Uani 1 1 d . . . . .
C00B C 0.0952(3) 0.5959(2) 0.26181(16) 0.0421(7) Uani 1 1 d . . . . .
C00C C 0.1766(3) 0.4346(2) 0.22630(15) 0.0404(7) Uani 1 1 d . . . . .
C00D C 0.0764(3) 0.6083(2) 0.18172(16) 0.0424(7) Uani 1 1 d . . . . .
F00E F 0.8376(3) 0.0297(3) 0.0950(2) 0.1297(13) Uani 1 1 d . . . . .
C00F C 0.1592(3) 0.4791(2) 0.28407(15) 0.0407(7) Uani 1 1 d . . . . .
C00G C 0.2053(3) 0.4287(2) 0.35870(16) 0.0458(7) Uani 1 1 d . . . . .
C00H C 0.7317(3) 0.3747(2) 0.23235(17) 0.0448(7) Uani 1 1 d . . . . .
C00I C 0.6443(3) 0.5147(2) 0.28947(16) 0.0422(7) Uani 1 1 d . . . . .
C00J C 0.5741(3) 0.6162(2) 0.30468(17) 0.0454(7) Uani 1 1 d . . . . .
C00K C 0.7121(3) 0.4273(2) 0.34508(16) 0.0424(7) Uani 1 1 d . . . . .
C00L C 0.6571(3) 0.4873(2) 0.22488(16) 0.0429(7) Uani 1 1 d . . . . .
F00M F 0.8015(3) -0.1159(2) 0.2165(3) 0.1463(15) Uani 1 1 d . . . . .
C00N C 0.1134(3) 0.5081(3) 0.09033(16) 0.0487(7) Uani 1 1 d . . . . .
H00N H 0.144803 0.445780 0.076145 0.058 Uiso 1 1 calc R U . . .
C00O C 0.2350(3) 0.3242(2) 0.22655(17) 0.0450(7) Uani 1 1 d . . . . .
C00P C 0.4762(3) 0.5547(3) 0.13786(18) 0.0519(8) Uani 1 1 d . . . . .
H00P H 0.422523 0.521710 0.172652 0.062 Uiso 1 1 calc R U . . .
C00Q C 0.7646(3) 0.3446(2) 0.31158(17) 0.0456(7) Uani 1 1 d . . . . .
C00R C 0.0149(3) 0.6946(2) 0.13215(17) 0.0495(8) Uani 1 1 d . . . . .
H00R H -0.020636 0.755756 0.147050 0.059 Uiso 1 1 calc R U . . .
C00S C 0.0057(3) 0.6907(3) 0.05996(17) 0.0522(8) Uani 1 1 d . . . . .
C00T C 0.7371(3) 0.4190(3) 0.41665(17) 0.0519(8) Uani 1 1 d . . . . .
H00T H 0.704017 0.473994 0.438806 0.062 Uiso 1 1 calc R U . . .
C00U C 0.1961(3) 0.6583(2) 0.27639(18) 0.0497(8) Uani 1 1 d . . . . .
H00A H 0.213339 0.638537 0.327718 0.060 Uiso 1 1 calc R U . . .
H00B H 0.276436 0.637098 0.250705 0.060 Uiso 1 1 calc R U . . .
C00V C 0.4974(3) 0.6190(3) 0.36761(19) 0.0538(8) Uani 1 1 d . . . . .
H00V H 0.490172 0.557045 0.400638 0.065 Uiso 1 1 calc R U . . .
C00W C 0.1567(3) 0.7761(3) 0.25444(19) 0.0508(8) Uani 1 1 d . . . . .
C00X C 0.3187(3) 0.2983(3) 0.17061(18) 0.0515(8) Uani 1 1 d . . . . .
H00X H 0.338170 0.350639 0.132190 0.062 Uiso 1 1 calc R U . . .
C00Y C 0.6353(3) 0.3126(2) 0.21299(19) 0.0504(8) Uani 1 1 d . . . . .
H00C H 0.560886 0.318287 0.246092 0.060 Uiso 1 1 calc R U . . .
H00D H 0.604978 0.346476 0.164658 0.060 Uiso 1 1 calc R U . . .
F00Z F 0.6888(4) -0.0549(3) 0.3372(2) 0.1465(14) Uani 1 1 d . . . . .
C010 C 0.3366(3) 0.3961(3) 0.37167(19) 0.0574(9) Uani 1 1 d . . . . .
H010 H 0.395967 0.408555 0.333461 0.069 Uiso 1 1 calc R U . . .
C011 C 0.0554(3) 0.5957(3) 0.04069(17) 0.0539(8) Uani 1 1 d . . . . .
H011 H 0.049223 0.591314 -0.006928 0.065 Uiso 1 1 calc R U . . .
C012 C -0.0343(3) 0.6222(3) 0.30180(19) 0.0574(8) Uani 1 1 d . . . . .
H01A H -0.074520 0.693387 0.282200 0.086 Uiso 1 1 calc R U . . .
H01B H -0.019871 0.612976 0.352365 0.086 Uiso 1 1 calc R U . . .
H01C H -0.089604 0.576914 0.295937 0.086 Uiso 1 1 calc R U . . .
C013 C 0.2074(3) 0.2431(3) 0.28363(19) 0.0553(8) Uani 1 1 d . . . . .
H013 H 0.150360 0.258583 0.321073 0.066 Uiso 1 1 calc R U . . .
C014 C 0.8416(3) 0.2540(3) 0.35003(19) 0.0565(8) Uani 1 1 d . . . . .
H014 H 0.876880 0.199936 0.327372 0.068 Uiso 1 1 calc R U . . .
C015 C 0.6826(3) 0.5981(3) 0.10041(19) 0.0594(9) Uani 1 1 d . . . . .
H015 H 0.768771 0.594173 0.109535 0.071 Uiso 1 1 calc R U . . .
C016 C 0.8545(3) 0.3674(3) 0.18368(18) 0.0565(8) Uani 1 1 d . . . . .
H01D H 0.909818 0.408857 0.195368 0.085 Uiso 1 1 calc R U . . .
H01E H 0.831398 0.392634 0.133856 0.085 Uiso 1 1 calc R U . . .
H01F H 0.899214 0.295988 0.191358 0.085 Uiso 1 1 calc R U . . .
C017 C 0.6858(3) 0.1985(3) 0.2152(2) 0.0529(8) Uani 1 1 d . . . . .
C018 C 0.5823(3) 0.7104(3) 0.2565(2) 0.0595(9) Uani 1 1 d . . . . .
H018 H 0.632716 0.710484 0.214221 0.071 Uiso 1 1 calc R U . . .
C019 C 0.8657(4) 0.2444(3) 0.4230(2) 0.0615(9) Uani 1 1 d . . . . .
C01A C 0.8123(3) 0.3275(3) 0.45533(19) 0.0601(9) Uani 1 1 d . . . . .
H01G H 0.827429 0.321471 0.503820 0.072 Uiso 1 1 calc R U . . .
C01B C 0.4276(4) 0.6089(3) 0.0707(2) 0.0671(10) Uani 1 1 d . . . . .
H01H H 0.341713 0.612972 0.060989 0.080 Uiso 1 1 calc R U . . .
C01C C 0.0899(4) 0.8337(3) 0.3018(2) 0.0609(9) Uani 1 1 d . . . . .
C01D C 0.1190(4) 0.4091(3) 0.41698(18) 0.0649(10) Uani 1 1 d . . . . .
H01I H 0.030426 0.429926 0.410199 0.078 Uiso 1 1 calc R U . . .
C01E C 0.1911(3) 0.8321(3) 0.1878(2) 0.0597(9) Uani 1 1 d . . . . .
C01F C 0.2642(4) 0.1406(3) 0.2846(2) 0.0686(10) Uani 1 1 d . . . . .
H01J H 0.246767 0.087591 0.323136 0.082 Uiso 1 1 calc R U . . .
C01G C 0.3734(4) 0.1942(3) 0.1719(2) 0.0669(10) Uani 1 1 d . . . . .
H01K H 0.428336 0.177903 0.133853 0.080 Uiso 1 1 calc R U . . .
C01H C 0.7415(3) 0.1645(3) 0.1543(2) 0.0604(9) Uani 1 1 d . . . . .
C01I C 0.6331(4) 0.6528(3) 0.0335(2) 0.0685(10) Uani 1 1 d . . . . .
H01L H 0.685771 0.686908 -0.001359 0.082 Uiso 1 1 calc R U . . .
C01J C 0.4311(3) 0.7144(3) 0.3814(2) 0.0661(10) Uani 1 1 d . . . . .
H01M H 0.380526 0.715522 0.423584 0.079 Uiso 1 1 calc R U . . .
C01K C 0.5075(4) 0.6568(3) 0.0186(2) 0.0728(11) Uani 1 1 d . . . . .
H01N H 0.475874 0.691836 -0.026825 0.087 Uiso 1 1 calc R U . . .
C01L C 0.2948(5) 0.3274(3) 0.4970(2) 0.0783(12) Uani 1 1 d . . . . .
H01O H 0.324302 0.294371 0.543159 0.094 Uiso 1 1 calc R U . . .
C01M C 0.3478(4) 0.1163(3) 0.2278(2) 0.0711(11) Uani 1 1 d . . . . .
H01P H 0.385755 0.047298 0.228263 0.085 Uiso 1 1 calc R U . . .
C01N C 0.4404(4) 0.8061(3) 0.3330(2) 0.0712(11) Uani 1 1 d . . . . .
H01Q H 0.395726 0.869209 0.342107 0.085 Uiso 1 1 calc R U . . .
C01O C 0.3812(4) 0.3457(3) 0.4398(2) 0.0803(12) Uani 1 1 d . . . . .
H01R H 0.469570 0.324169 0.447019 0.096 Uiso 1 1 calc R U . . .
C01P C 0.1544(4) 0.9413(3) 0.1667(2) 0.0715(11) Uani 1 1 d . . . . .
C01Q C 0.0549(4) 0.9424(3) 0.2823(3) 0.0736(12) Uani 1 1 d . . . . .
C01R C 0.1652(5) 0.3582(4) 0.4855(2) 0.0850(13) Uani 1 1 d . . . . .
H01S H 0.106817 0.345065 0.524127 0.102 Uiso 1 1 calc R U . . .
C01S C 0.5160(4) 0.8046(3) 0.2709(2) 0.0722(11) Uani 1 1 d . . . . .
H01T H 0.522882 0.866911 0.238313 0.087 Uiso 1 1 calc R U . . .
C01T C -0.0580(4) 0.7858(3) 0.0060(2) 0.0769(11) Uani 1 1 d . . . . .
H01U H -0.147796 0.803912 0.019467 0.115 Uiso 1 1 calc R U . . .
H01V H -0.050261 0.771310 -0.041312 0.115 Uiso 1 1 calc R U . . .
H01W H -0.016575 0.842936 0.005552 0.115 Uiso 1 1 calc R U . . .
C01U C 0.6675(4) 0.1231(3) 0.2751(2) 0.0710(11) Uani 1 1 d . . . . .
C01V C 0.0866(4) 0.9938(3) 0.2152(3) 0.0770(13) Uani 1 1 d . . . . .
C01X C 0.7807(4) 0.0592(4) 0.1543(3) 0.0818(13) Uani 1 1 d . . . . .
C01Y C 0.9508(5) 0.1458(4) 0.4649(3) 0.0961(15) Uani 1 1 d . . . . .
H01$ H 0.971046 0.156671 0.510457 0.144 Uiso 1 1 calc R U . . .
H01: H 1.029296 0.129619 0.437360 0.144 Uiso 1 1 calc R U . . .
H01 H 0.905698 0.089051 0.473277 0.144 Uiso 1 1 calc R U . . .
C01Z C 0.7613(4) -0.0128(3) 0.2163(4) 0.0920(16) Uani 1 1 d . . . . .
C020 C 0.7060(5) 0.0160(4) 0.2771(3) 0.0883(14) Uani 1 1 d . . . . .
Cl1 Cl 0.5466(3) 0.9624(4) 0.07336(17) 0.2376(15) Uani 1 1 d D . . . .
Cl2 Cl 0.6275(5) 0.0319(5) 0.5166(3) 0.321(2) Uani 1 1 d D U . . .
C101 C 0.5361(14) -0.0494(8) 0.5043(9) 0.326(11) Uani 1 1 d D . . . .
C100 C 0.496(2) 0.9380(12) 0.0059(9) 0.328(9) Uani 1 1 d D . . . .

loop_
_atom_site_aniso_label
_atom_site_aniso_U_11
_atom_site_aniso_U_22
_atom_site_aniso_U_33
_atom_site_aniso_U_23
_atom_site_aniso_U_13
_atom_site_aniso_U_12
F001 0.0865(15) 0.0665(15) 0.0913(16) -0.0205(13) 0.0198(13) -0.0154(12)
F002 0.127(2) 0.0732(16) 0.0664(15) -0.0359(13) -0.0082(13) -0.0038(14)
F003 0.1077(18) 0.0903(19) 0.0732(15) -0.0409(14) 0.0028(13) -0.0134(15)
F004 0.1044(19) 0.0305(12) 0.203(3) -0.0207(16) -0.062(2) 0.0074(12)
F005 0.141(2) 0.097(2) 0.0845(16) -0.0221(15) 0.0157(16) -0.0608(18)
F006 0.120(2) 0.0724(17) 0.152(2) -0.0767(18) -0.0251(18) 0.0176(15)
F007 0.120(2) 0.0716(18) 0.132(2) 0.0266(17) -0.0118(18) -0.0276(16)
C102 0.0402(15) 0.0352(16) 0.0454(16) -0.0128(13) -0.0013(12) -0.0073(12)
C00A 0.0474(17) 0.0355(17) 0.0515(17) -0.0170(14) 0.0029(14) -0.0040(13)
C00B 0.0440(15) 0.0347(16) 0.0480(16) -0.0149(13) -0.0032(13) -0.0016(13)
C00C 0.0404(15) 0.0368(16) 0.0455(16) -0.0124(13) -0.0008(12) -0.0076(12)
C00D 0.0427(15) 0.0344(16) 0.0503(17) -0.0115(13) -0.0017(13) -0.0059(13)
F00E 0.108(2) 0.119(3) 0.196(3) -0.119(3) 0.033(2) -0.0154(18)
C00F 0.0430(15) 0.0348(16) 0.0439(16) -0.0107(13) 0.0006(12) -0.0052(12)
C00G 0.0597(19) 0.0323(16) 0.0468(17) -0.0145(13) -0.0033(14) -0.0058(14)
C00H 0.0456(16) 0.0356(16) 0.0556(18) -0.0190(14) 0.0014(13) -0.0048(13)
C00I 0.0417(15) 0.0341(16) 0.0516(17) -0.0137(13) 0.0029(13) -0.0066(12)
C00J 0.0464(16) 0.0373(17) 0.0564(18) -0.0198(14) -0.0055(14) -0.0049(13)
C00K 0.0413(15) 0.0375(16) 0.0502(17) -0.0155(13) -0.0009(13) -0.0057(13)
C00L 0.0432(16) 0.0369(16) 0.0504(17) -0.0147(13) 0.0023(13) -0.0079(13)
F00M 0.106(2) 0.0446(15) 0.298(5) -0.067(2) -0.031(3) 0.0060(14)
C00N 0.0517(18) 0.0462(19) 0.0510(18) -0.0171(15) -0.0025(14) -0.0085(14)
C00O 0.0440(16) 0.0346(17) 0.0579(18) -0.0136(14) -0.0044(14) -0.0064(13)
C00P 0.0487(18) 0.0433(18) 0.062(2) -0.0147(16) 0.0037(15) -0.0032(14)
C00Q 0.0454(16) 0.0364(17) 0.0568(18) -0.0144(14) -0.0012(14) -0.0078(13)
C00R 0.0494(17) 0.0352(17) 0.061(2) -0.0103(15) -0.0082(14) -0.0001(14)
C00S 0.0504(18) 0.048(2) 0.0548(19) -0.0021(15) -0.0110(15) -0.0085(15)
C00T 0.0545(18) 0.0460(19) 0.0568(19) -0.0203(15) 0.0015(15) -0.0046(15)
C00U 0.0518(18) 0.0359(17) 0.0613(19) -0.0173(15) -0.0092(15) 0.0015(14)
C00V 0.0514(18) 0.051(2) 0.062(2) -0.0257(16) -0.0038(15) -0.0017(15)
C00W 0.0522(18) 0.0370(17) 0.066(2) -0.0193(16) -0.0159(15) -0.0015(14)
C00X 0.0500(17) 0.0421(18) 0.062(2) -0.0174(15) -0.0032(15) -0.0020(14)
C00Y 0.0462(17) 0.0400(18) 0.068(2) -0.0240(16) -0.0038(15) -0.0010(14)
F00Z 0.192(4) 0.071(2) 0.175(3) 0.018(2) -0.045(3) -0.061(2)
C010 0.059(2) 0.052(2) 0.057(2) -0.0068(16) -0.0081(16) -0.0073(16)
C011 0.0562(19) 0.063(2) 0.0430(17) -0.0098(16) -0.0066(14) -0.0140(17)
C012 0.0566(19) 0.050(2) 0.065(2) -0.0221(17) 0.0053(16) -0.0008(16)
C013 0.069(2) 0.0371(18) 0.061(2) -0.0133(15) -0.0041(16) -0.0082(15)
C014 0.062(2) 0.0381(18) 0.069(2) -0.0181(16) -0.0045(17) -0.0016(15)
C015 0.0552(19) 0.060(2) 0.060(2) -0.0121(18) 0.0017(16) -0.0100(17)
C016 0.0515(18) 0.057(2) 0.062(2) -0.0214(17) 0.0047(15) -0.0059(16)
C017 0.0455(17) 0.0427(19) 0.075(2) -0.0244(17) -0.0099(16) -0.0040(14)
C018 0.068(2) 0.042(2) 0.069(2) -0.0191(17) 0.0058(17) -0.0063(16)
C019 0.074(2) 0.043(2) 0.064(2) -0.0104(17) -0.0105(18) -0.0025(17)
C01A 0.069(2) 0.057(2) 0.0511(19) -0.0124(17) -0.0069(16) -0.0051(18)
C01B 0.054(2) 0.066(2) 0.078(3) -0.014(2) -0.0120(19) -0.0034(18)
C01C 0.073(2) 0.047(2) 0.067(2) -0.0275(18) -0.0190(18) 0.0003(17)
C01D 0.070(2) 0.069(3) 0.050(2) -0.0093(18) 0.0032(17) -0.0094(19)
C01E 0.0541(19) 0.048(2) 0.080(2) -0.0189(19) -0.0100(18) -0.0071(16)
C01F 0.088(3) 0.0336(19) 0.084(3) -0.0077(18) -0.017(2) -0.0115(18)
C01G 0.062(2) 0.055(2) 0.088(3) -0.035(2) -0.0034(19) 0.0035(18)
C01H 0.0512(19) 0.054(2) 0.084(3) -0.037(2) -0.0053(17) -0.0015(16)
C01I 0.074(2) 0.074(3) 0.054(2) -0.0074(19) 0.0076(18) -0.018(2)
C01J 0.054(2) 0.074(3) 0.076(2) -0.042(2) -0.0056(17) 0.0045(18)
C01K 0.082(3) 0.072(3) 0.057(2) -0.008(2) -0.012(2) -0.004(2)
C01L 0.108(3) 0.068(3) 0.058(2) -0.003(2) -0.026(2) -0.021(2)
C01M 0.075(2) 0.035(2) 0.102(3) -0.020(2) -0.020(2) 0.0035(17)
C01N 0.072(2) 0.052(2) 0.093(3) -0.038(2) -0.016(2) 0.0092(19)
C01O 0.086(3) 0.068(3) 0.082(3) 0.001(2) -0.030(2) -0.014(2)
C01P 0.070(2) 0.048(2) 0.094(3) -0.004(2) -0.021(2) -0.0125(19)
C01Q 0.071(2) 0.051(2) 0.110(3) -0.052(3) -0.029(2) 0.0117(19)
C01R 0.118(4) 0.084(3) 0.050(2) -0.009(2) 0.012(2) -0.027(3)
C01S 0.082(3) 0.036(2) 0.095(3) -0.0176(19) -0.008(2) 0.0025(18)
C01T 0.085(3) 0.065(3) 0.068(2) 0.005(2) -0.019(2) -0.006(2)
C01U 0.074(2) 0.060(3) 0.086(3) -0.023(2) -0.007(2) -0.023(2)
C01V 0.072(2) 0.032(2) 0.127(4) -0.017(2) -0.042(3) 0.0022(18)
C01X 0.061(2) 0.071(3) 0.128(4) -0.063(3) 0.000(2) -0.002(2)
C01Y 0.131(4) 0.059(3) 0.085(3) -0.012(2) -0.039(3) 0.021(3)
C01Z 0.063(2) 0.045(3) 0.174(5) -0.040(3) -0.028(3) 0.000(2)
C020 0.095(3) 0.052(3) 0.121(4) -0.007(3) -0.026(3) -0.027(2)
Cl1 0.243(3) 0.305(5) 0.170(2) -0.059(3) -0.057(2) -0.041(3)
Cl2 0.325(3) 0.323(3) 0.316(3) -0.0733(11) -0.0119(10) -0.0619(11)
C101 0.38(2) 0.107(7) 0.416(19) -0.012(11) 0.255(18) -0.038(10)
C100 0.55(3) 0.193(13) 0.283(16) -0.094(14) 0.037(18) -0.134(17)

loop_
_atom_type_symbol
_atom_type_description
_atom_type_scat_dispersion_real
_atom_type_scat_dispersion_imag
_atom_type_scat_source
C C 0.0033 0.0016 'International Tables Vol C Tables 4.2.6.8 and 6.1.1.4'
H H 0.0000 0.0000 'International Tables Vol C Tables 4.2.6.8 and 6.1.1.4'
F F 0.0171 0.0103 'International Tables Vol C Tables 4.2.6.8 and 6.1.1.4'
Cl Cl 0.1484 0.1585 'International Tables Vol C Tables 4.2.6.8 and 6.1.1.4'

loop_
_geom_angle_atom_site_label_1
_geom_angle_atom_site_label_2
_geom_angle_atom_site_label_3
_geom_angle
_geom_angle_site_symmetry_1
_geom_angle_site_symmetry_3
_geom_angle_publ_flag
C00N C102 C00D 119.5(3) . . ?
C00N C102 C00C 132.3(3) . . ?
C00D C102 C00C 108.3(2) . . ?
C00P C00A C015 118.2(3) . . ?
C00P C00A C00L 120.9(3) . . ?
C015 C00A C00L 120.8(3) . . ?
C00D C00B C012 111.1(2) . . ?
C00D C00B C00F 101.2(2) . . ?
C012 C00B C00F 112.7(2) . . ?
C00D C00B C00U 112.8(2) . . ?
C012 C00B C00U 112.2(3) . . ?
C00F C00B C00U 106.4(2) . . ?
C00F C00C C00O 126.6(3) . . ?
C00F C00C C102 109.0(3) . . ?
C00O C00C C102 124.3(3) . . ?
C00R C00D C102 120.5(3) . . ?
C00R C00D C00B 129.0(3) . . ?
C102 C00D C00B 110.4(3) . . ?
C00C C00F C00G 126.3(3) . . ?
C00C C00F C00B 111.1(2) . . ?
C00G C00F C00B 122.3(2) . . ?
C010 C00G C01D 117.8(3) . . ?
C010 C00G C00F 120.8(3) . . ?
C01D C00G C00F 121.4(3) . . ?
C00Q C00H C00L 101.5(2) . . ?
C00Q C00H C016 111.1(2) . . ?
C00L C00H C016 112.5(3) . . ?
C00Q C00H C00Y 113.5(3) . . ?
C00L C00H C00Y 106.1(2) . . ?
C016 C00H C00Y 111.5(3) . . ?
C00L C00I C00K 109.4(3) . . ?
C00L C00I C00J 126.9(3) . . ?
C00K C00I C00J 123.7(3) . . ?
C018 C00J C00V 118.1(3) . . ?
C018 C00J C00I 121.2(3) . . ?
C00V C00J C00I 120.7(3) . . ?
C00T C00K C00Q 119.9(3) . . ?
C00T C00K C00I 132.0(3) . . ?
C00Q C00K C00I 107.8(3) . . ?
C00I C00L C00A 128.7(3) . . ?
C00I C00L C00H 111.0(3) . . ?
C00A C00L C00H 120.3(3) . . ?
C011 C00N C102 119.6(3) . . ?
C011 C00N H00N 120.2 . . ?
C102 C00N H00N 120.2 . . ?
C00X C00O C013 118.3(3) . . ?
C00X C00O C00C 121.0(3) . . ?
C013 C00O C00C 120.7(3) . . ?
C01B C00P C00A 121.1(3) . . ?
C01B C00P H00P 119.5 . . ?
C00A C00P H00P 119.5 . . ?
C014 C00Q C00K 120.6(3) . . ?
C014 C00Q C00H 129.1(3) . . ?
C00K C00Q C00H 110.2(3) . . ?
C00D C00R C00S 120.7(3) . . ?
C00D C00R H00R 119.6 . . ?
C00S C00R H00R 119.6 . . ?
C00R C00S C011 117.7(3) . . ?
C00R C00S C01T 120.3(3) . . ?
C011 C00S C01T 122.0(3) . . ?
C00K C00T C01A 119.4(3) . . ?
C00K C00T H00T 120.3 . . ?
C01A C00T H00T 120.3 . . ?
C00W C00U C00B 115.7(2) . . ?
C00W C00U H00A 108.4 . . ?
C00B C00U H00A 108.4 . . ?
C00W C00U H00B 108.4 . . ?
C00B C00U H00B 108.4 . . ?
H00A C00U H00B 107.4 . . ?
C00J C00V C01J 120.5(4) . . ?
C00J C00V H00V 119.8 . . ?
C01J C00V H00V 119.8 . . ?
C01E C00W C01C 116.3(3) . . ?
C01E C00W C00U 121.9(3) . . ?
C01C C00W C00U 121.7(3) . . ?
C00O C00X C01G 120.3(3) . . ?
C00O C00X H00X 119.8 . . ?
C01G C00X H00X 119.8 . . ?
C017 C00Y C00H 116.9(2) . . ?
C017 C00Y H00C 108.1 . . ?
C00H C00Y H00C 108.1 . . ?
C017 C00Y H00D 108.1 . . ?
C00H C00Y H00D 108.1 . . ?
H00C C00Y H00D 107.3 . . ?
C01O C010 C00G 121.7(3) . . ?
C01O C010 H010 119.2 . . ?
C00G C010 H010 119.2 . . ?
C00N C011 C00S 122.0(3) . . ?
C00N C011 H011 119.0 . . ?
C00S C011 H011 119.0 . . ?
C00B C012 H01A 109.5 . . ?
C00B C012 H01B 109.5 . . ?
H01A C012 H01B 109.5 . . ?
C00B C012 H01C 109.5 . . ?
H01A C012 H01C 109.5 . . ?
H01B C012 H01C 109.5 . . ?
C01F C013 C00O 120.6(3) . . ?
C01F C013 H013 119.7 . . ?
C00O C013 H013 119.7 . . ?
C00Q C014 C019 119.8(3) . . ?
C00Q C014 H014 120.1 . . ?
C019 C014 H014 120.1 . . ?
C01I C015 C00A 120.4(3) . . ?
C01I C015 H015 119.8 . . ?
C00A C015 H015 119.8 . . ?
C00H C016 H01D 109.5 . . ?
C00H C016 H01E 109.5 . . ?
H01D C016 H01E 109.5 . . ?
C00H C016 H01F 109.5 . . ?
H01D C016 H01F 109.5 . . ?
H01E C016 H01F 109.5 . . ?
C01U C017 C01H 116.6(3) . . ?
C01U C017 C00Y 121.4(3) . . ?
C01H C017 C00Y 121.7(3) . . ?
C01S C018 C00J 120.8(4) . . ?
C01S C018 H018 119.6 . . ?
C00J C018 H018 119.6 . . ?
C01A C019 C014 118.8(3) . . ?
C01A C019 C01Y 121.3(3) . . ?
C014 C019 C01Y 119.9(4) . . ?
C00T C01A C019 121.6(3) . . ?
C00T C01A H01G 119.2 . . ?
C019 C01A H01G 119.2 . . ?
C01K C01B C00P 119.7(3) . . ?
C01K C01B H01H 120.2 . . ?
C00P C01B H01H 120.2 . . ?
F002 C01C C00W 120.3(3) . . ?
F002 C01C C01Q 117.7(4) . . ?
C00W C01C C01Q 122.0(4) . . ?
C00G C01D C01R 120.0(4) . . ?
C00G C01D H01I 120.0 . . ?
C01R C01D H01I 120.0 . . ?
F001 C01E C00W 120.9(3) . . ?
F001 C01E C01P 116.7(4) . . ?
C00W C01E C01P 122.4(4) . . ?
C013 C01F C01M 120.1(4) . . ?
C013 C01F H01J 119.9 . . ?
C01M C01F H01J 119.9 . . ?
C01M C01G C00X 121.1(4) . . ?
C01M C01G H01K 119.5 . . ?
C00X C01G H01K 119.5 . . ?
F003 C01H C017 120.3(3) . . ?
F003 C01H C01X 117.4(4) . . ?
C017 C01H C01X 122.3(4) . . ?
C01K C01I C015 120.5(3) . . ?
C01K C01I H01L 119.8 . . ?
C015 C01I H01L 119.8 . . ?
C01N C01J C00V 120.3(4) . . ?
C01N C01J H01M 119.9 . . ?
C00V C01J H01M 119.9 . . ?
C01I C01K C01B 120.1(4) . . ?
C01I C01K H01N 119.9 . . ?
C01B C01K H01N 119.9 . . ?
C01R C01L C01O 119.5(4) . . ?
C01R C01L H01O 120.3 . . ?
C01O C01L H01O 120.3 . . ?
C01G C01M C01F 119.6(3) . . ?
C01G C01M H01P 120.2 . . ?
C01F C01M H01P 120.2 . . ?
C01J C01N C01S 119.9(4) . . ?
C01J C01N H01Q 120.1 . . ?
C01S C01N H01Q 120.1 . . ?
C01L C01O C010 119.9(4) . . ?
C01L C01O H01R 120.0 . . ?
C010 C01O H01R 120.0 . . ?
F007 C01P C01V 121.6(4) . . ?
F007 C01P C01E 119.8(4) . . ?
C01V C01P C01E 118.6(4) . . ?
C01V C01Q F006 121.2(4) . . ?
C01V C01Q C01C 119.5(4) . . ?
F006 C01Q C01C 119.3(4) . . ?
C01L C01R C01D 121.2(4) . . ?
C01L C01R H01S 119.4 . . ?
C01D C01R H01S 119.4 . . ?
C01N C01S C018 120.4(4) . . ?
C01N C01S H01T 119.8 . . ?
C018 C01S H01T 119.8 . . ?
C00S C01T H01U 109.5 . . ?
C00S C01T H01V 109.5 . . ?
H01U C01T H01V 109.5 . . ?
C00S C01T H01W 109.5 . . ?
H01U C01T H01W 109.5 . . ?
H01V C01T H01W 109.5 . . ?
F005 C01U C017 120.3(4) . . ?
F005 C01U C020 117.0(4) . . ?
C017 C01U C020 122.7(4) . . ?
C01Q C01V F004 119.6(5) . . ?
C01Q C01V C01P 121.0(4) . . ?
F004 C01V C01P 119.4(5) . . ?
F00E C01X C01Z 121.3(5) . . ?
F00E C01X C01H 120.4(5) . . ?
C01Z C01X C01H 118.4(4) . . ?
C019 C01Y H01$ 109.5 . . ?
C019 C01Y H01: 109.5 . . ?
H01$ C01Y H01: 109.5 . . ?
C019 C01Y H01 109.5 . . ?
H01$ C01Y H01 109.5 . . ?
H01: C01Y H01 109.5 . . ?
C020 C01Z F00M 120.0(6) . . ?
C020 C01Z C01X 121.8(4) . . ?
F00M C01Z C01X 118.2(6) . . ?
F00Z C020 C01Z 121.1(5) . . ?
F00Z C020 C01U 120.6(5) . . ?
C01Z C020 C01U 118.2(5) . . ?
C100 Cl1 C100 58.9(8) . 2_675 ?
C101 Cl2 C101 46.9(7) . 2_656 ?
C101 C101 Cl2 70.0(11) 2_656 . ?
C101 C101 Cl2 63.1(12) 2_656 2_656 ?
Cl2 C101 Cl2 133.1(7) . 2_656 ?
Cl1 C100 C100 67.2(9) . 2_675 ?
Cl1 C100 Cl1 121.1(8) . 2_675 ?
C100 C100 Cl1 53.9(10) 2_675 2_675 ?

loop_
_geom_bond_atom_site_label_1
_geom_bond_atom_site_label_2
_geom_bond_distance
_geom_bond_site_symmetry_2
_geom_bond_publ_flag
F001 C01E 1.339(4) . ?
F002 C01C 1.333(5) . ?
F003 C01H 1.339(5) . ?
F004 C01V 1.358(4) . ?
F005 C01U 1.343(5) . ?
F006 C01Q 1.354(5) . ?
F007 C01P 1.332(5) . ?
C102 C00N 1.385(4) . ?
C102 C00D 1.399(4) . ?
C102 C00C 1.485(4) . ?
C00A C00P 1.391(4) . ?
C00A C015 1.394(4) . ?
C00A C00L 1.490(4) . ?
C00B C00D 1.517(4) . ?
C00B C012 1.531(4) . ?
C00B C00F 1.545(4) . ?
C00B C00U 1.568(4) . ?
C00C C00F 1.355(4) . ?
C00C C00O 1.484(4) . ?
C00D C00R 1.385(4) . ?
F00E C01X 1.340(5) . ?
C00F C00G 1.492(4) . ?
C00G C010 1.389(5) . ?
C00G C01D 1.391(5) . ?
C00H C00Q 1.513(4) . ?
C00H C00L 1.534(4) . ?
C00H C016 1.535(4) . ?
C00H C00Y 1.563(4) . ?
C00I C00L 1.354(4) . ?
C00I C00K 1.480(4) . ?
C00I C00J 1.494(4) . ?
C00J C018 1.391(5) . ?
C00J C00V 1.396(5) . ?
C00K C00T 1.381(4) . ?
C00K C00Q 1.406(4) . ?
F00M C01Z 1.363(5) . ?
C00N C011 1.384(5) . ?
C00N H00N 0.9300 . ?
C00O C00X 1.392(4) . ?
C00O C013 1.406(5) . ?
C00P C01B 1.389(5) . ?
C00P H00P 0.9300 . ?
C00Q C014 1.392(5) . ?
C00R C00S 1.398(5) . ?
C00R H00R 0.9300 . ?
C00S C011 1.399(5) . ?
C00S C01T 1.506(5) . ?
C00T C01A 1.394(5) . ?
C00T H00T 0.9300 . ?
C00U C00W 1.517(4) . ?
C00U H00A 0.9700 . ?
C00U H00B 0.9700 . ?
C00V C01J 1.402(5) . ?
C00V H00V 0.9300 . ?
C00W C01E 1.377(5) . ?
C00W C01C 1.384(5) . ?
C00X C01G 1.395(5) . ?
C00X H00X 0.9300 . ?
C00Y C017 1.509(4) . ?
C00Y H00C 0.9700 . ?
C00Y H00D 0.9700 . ?
F00Z C020 1.331(6) . ?
C010 C01O 1.380(5) . ?
C010 H010 0.9300 . ?
C011 H011 0.9300 . ?
C012 H01A 0.9600 . ?
C012 H01B 0.9600 . ?
C012 H01C 0.9600 . ?
C013 C01F 1.382(5) . ?
C013 H013 0.9300 . ?
C014 C019 1.401(5) . ?
C014 H014 0.9300 . ?
C015 C01I 1.390(5) . ?
C015 H015 0.9300 . ?
C016 H01D 0.9600 . ?
C016 H01E 0.9600 . ?
C016 H01F 0.9600 . ?
C017 C01U 1.365(5) . ?
C017 C01H 1.390(5) . ?
C018 C01S 1.391(5) . ?
C018 H018 0.9300 . ?
C019 C01A 1.399(5) . ?
C019 C01Y 1.522(5) . ?
C01A H01G 0.9300 . ?
C01B C01K 1.381(5) . ?
C01B H01H 0.9300 . ?
C01C C01Q 1.397(6) . ?
C01D C01R 1.394(6) . ?
C01D H01I 0.9300 . ?
C01E C01P 1.407(5) . ?
C01F C01M 1.397(6) . ?
C01F H01J 0.9300 . ?
C01G C01M 1.359(6) . ?
C01G H01K 0.9300 . ?
C01H C01X 1.392(6) . ?
C01I C01K 1.369(6) . ?
C01I H01L 0.9300 . ?
C01J C01N 1.369(6) . ?
C01J H01M 0.9300 . ?
C01K H01N 0.9300 . ?
C01L C01R 1.365(6) . ?
C01L C01O 1.375(6) . ?
C01L H01O 0.9300 . ?
C01M H01P 0.9300 . ?
C01N C01S 1.375(6) . ?
C01N H01Q 0.9300 . ?
C01O H01R 0.9300 . ?
C01P C01V 1.363(6) . ?
C01Q C01V 1.353(7) . ?
C01R H01S 0.9300 . ?
C01S H01T 0.9300 . ?
C01T H01U 0.9600 . ?
C01T H01V 0.9600 . ?
C01T H01W 0.9600 . ?
C01U C020 1.405(6) . ?
C01X C01Z 1.369(7) . ?
C01Y H01$ 0.9600 . ?
C01Y H01: 0.9600 . ?
C01Y H01 0.9600 . ?
C01Z C020 1.357(7) . ?
Cl1 C100 1.558(15) . ?
Cl1 C100 1.779(17) 2_675 ?
Cl2 C101 1.672(14) . ?
Cl2 C101 1.763(17) 2_656 ?
C101 C101 1.37(2) 2_656 ?
C100 C100 1.65(3) 2_675 ?
